data_7132027
loop_
_publ_author_name
'Luo, Yong-An'
'Zhao, Zhao'
'Chen, Ting'
'Li, Yanguo'
'Zhao, Yufen'
'Stephan, Douglas W.'
'Wu, Yile'

_publ_section_title
;
 Stannyl phosphaketene as a synthon for phosphorus analogues of \b-lactam
;
_journal_name_full 'Chemical Communications'
_journal_paper_doi 10.1039/D3CC03117A
_journal_year 2023
_chemical_formula_moiety 'C54 H49 B F15 N2 O5 P Sn, C7 H8, 1.2(C6 H6)'
_chemical_formula_sum 'C68.2 H64.2 B F15 N2 O5 P Sn'
_chemical_formula_weight 1437.28
_chemical_properties_physical Air-sensitive,Moisture-sensitive
_space_group_crystal_system triclinic
_space_group_IT_number 2
_space_group_name_Hall '-P 1'
_space_group_name_H-M_alt 'P -1'
_atom_sites_solution_hydrogens geom
_audit_creation_date 2023-02-27
_audit_creation_method
;
Olex2 1.5
(compiled 2023.02.24 svn.rf166f9f3 for OlexSys, GUI svn.r6725)
;
_audit_update_record
;
2023-05-17 deposited with the CCDC.	2023-08-15 downloaded from the CCDC.
;
_cell_angle_alpha 100.891(4)
_cell_angle_beta 108.982(4)
_cell_angle_gamma 111.357(3)
_cell_formula_units_Z 2
_cell_length_a 14.6414(9)
_cell_length_b 15.4756(10)
_cell_length_c 17.6749(14)
_cell_measurement_reflns_used 9409
_cell_measurement_temperature 150.00
_cell_measurement_theta_max 68.44
_cell_measurement_theta_min 2.82
_cell_volume 3305.2(4)
_computing_cell_refinement 'SAINT V8.40B (?, 2016)'
_computing_data_reduction 'SAINT V8.40B (?, 2016)'
_computing_molecular_graphics 'Olex2 1.5 (Dolomanov et al., 2009)'
_computing_publication_material 'Olex2 1.5 (Dolomanov et al., 2009)'
_computing_structure_refinement 'SHELXL 2018/3 (Sheldrick, 2015)'
_computing_structure_solution 'SHELXT 2018/2 (Sheldrick, 2018)'
_diffrn_ambient_temperature 150.00
_diffrn_measured_fraction_theta_full 0.998
_diffrn_measured_fraction_theta_max 0.998
_diffrn_measurement_device_type 'Bruker APEX-II CCD'
_diffrn_measurement_method '\f and \w scans'
_diffrn_radiation_type CuK\a
_diffrn_radiation_wavelength 1.54178
_diffrn_reflns_av_R_equivalents 0.0929
_diffrn_reflns_av_unetI/netI 0.0424
_diffrn_reflns_Laue_measured_fraction_full 0.998
_diffrn_reflns_Laue_measured_fraction_max 0.998
_diffrn_reflns_limit_h_max 17
_diffrn_reflns_limit_h_min -15
_diffrn_reflns_limit_k_max 18
_diffrn_reflns_limit_k_min -18
_diffrn_reflns_limit_l_max 21
_diffrn_reflns_limit_l_min -21
_diffrn_reflns_number 113680
_diffrn_reflns_point_group_measured_fraction_full 0.998
_diffrn_reflns_point_group_measured_fraction_max 0.998
_diffrn_reflns_theta_full 66.594
_diffrn_reflns_theta_max 66.594
_diffrn_reflns_theta_min 2.821
_diffrn_source_current 1.2
_diffrn_source_power 0.06
_diffrn_source_voltage 50.0
_diffrn_standards_number 0
_exptl_absorpt_coefficient_mu 4.117
_exptl_absorpt_correction_T_max 0.7531
_exptl_absorpt_correction_T_min 0.5533
_exptl_absorpt_correction_type none
_exptl_absorpt_process_details
;
SADABS-2016/2 (Bruker,2016/2) was used for absorption correction.
wR2(int) was 0.1340 before and 0.0908 after correction.
The Ratio of minimum to maximum transmission is 0.7347.
The \l/2 correction factor is Not present.
;
_exptl_crystal_colour colorless
_exptl_crystal_density_diffrn 1.444
_exptl_crystal_description block
_exptl_crystal_F_000 1465
_refine_diff_density_max 0.745
_refine_diff_density_min -1.326
_refine_diff_density_rms 0.100
_refine_ls_extinction_method none
_refine_ls_goodness_of_fit_ref 1.078
_refine_ls_hydrogen_treatment constr
_refine_ls_matrix_type full
_refine_ls_number_parameters 896
_refine_ls_number_reflns 11672
_refine_ls_number_restraints 232
_refine_ls_restrained_S_all 1.094
_refine_ls_R_factor_all 0.0612
_refine_ls_R_factor_gt 0.0560
_refine_ls_shift/su_max 0.001
_refine_ls_shift/su_mean 0.000
_refine_ls_structure_factor_coef Fsqd
_refine_ls_weighting_details 'w=1/[\s^2^(Fo^2^)+(0.0980P)^2^+1.9882P] where P=(Fo^2^+2Fc^2^)/3'
_refine_ls_weighting_scheme calc
_refine_ls_wR_factor_gt 0.1462
_refine_ls_wR_factor_ref 0.1498
_reflns_Friedel_coverage 0.000
_reflns_number_gt 10345
_reflns_number_total 11672
_reflns_threshold_expression 'I > 2\s(I)'
_cod_data_source_file d3cc03117a2.cif
_cod_data_source_block 12345_CCDC1
_cod_original_formula_sum 'C68.20 H64.20 B F15 N2 O5 P Sn'
_cod_database_code 7132027
_shelx_shelxl_version_number 2018/3
_shelx_space_group_comment
;
The symmetry employed for this shelxl refinement is uniquely defined
by the following loop, which should always be used as a source of
symmetry information in preference to the above space-group names.
They are only intended as comments.
;
_olex2_refinement_description
;
1. Fixed Uiso
 At 1.2 times of:
  All C(H) groups
 At 1.5 times of:
  All C(H,H,H) groups
2. Restrained distances
 C10-C7 = C8-C9 = C9-C11
 1.37 with sigma of 0.02
 C10-C11
 1.38 with sigma of 0.02
 C7-C12 = C12-C8
 1.36 with sigma of 0.02
 C3-C4 = C6-C1 = C1-C2
 1.37 with sigma of 0.02
 C3-C2
 1.38 with sigma of 0.02
 C4-C5 = C5-C6
 1.36 with sigma of 0.02
 C10-C9
 2.38 with sigma of 0.04
 C10-C12 = C12-C9 = C8-C11
 2.37 with sigma of 0.04
 C7-C8
 2.36 with sigma of 0.04
 C3-C5 = C5-C1 = C6-C2
 2.37 with sigma of 0.04
 C3-C1
 2.38 with sigma of 0.04
 C4-C6
 2.36 with sigma of 0.04
 C10-C7 \\sim C7-C12 \\sim C12-C8 \\sim C8-C9 \\sim C9-C11 \\sim C11-C10
 with sigma of 0.02
 C10-C9 \\sim C10-C12 \\sim C9-C12 \\sim C8-C7 \\sim C8-C11 \\sim C11-C7
 with sigma of 0.04
 C3-C4 \\sim C4-C5 \\sim C5-C6 \\sim C6-C1 \\sim C1-C2 \\sim C2-C3
 with sigma of 0.02
 C3-C1 \\sim C3-C5 \\sim C1-C5 \\sim C6-C4 \\sim C6-C2 \\sim C2-C4
 with sigma of 0.04
3. Restrained planarity
 C10, C7, C12, C8, C9, C11
 with sigma of 0.1
 C3, C4, C5, C6, C1, C2
 with sigma of 0.1
4. Uiso/Uaniso restraints and constraints
Uanis(C10) \\sim Ueq, Uanis(C7) \\sim Ueq, Uanis(C12) \\sim Ueq, Uanis(C8)
\\sim Ueq, Uanis(C9) \\sim Ueq, Uanis(C11) \\sim Ueq: with sigma of 0.01 and
sigma for terminal atoms of 0.02
Uanis(C3) \\sim Ueq, Uanis(C4) \\sim Ueq, Uanis(C5) \\sim Ueq, Uanis(C6) \\sim
Ueq, Uanis(C1) \\sim Ueq, Uanis(C2) \\sim Ueq: with sigma of 0.01 and sigma for
terminal atoms of 0.02
5. Rigid body (RIGU) restrains
 C10, C7, C12, C8, C9, C11
 with sigma for 1-2 distances of 0.004 and sigma for 1-3 distances of 0.004
 C3, C4, C5, C6, C1, C2
 with sigma for 1-2 distances of 0.004 and sigma for 1-3 distances of 0.004
6. Others
 Fixed Sof: C10(0.7) H10(0.7) C7(0.7) H7(0.7) C12(0.7) H12(0.7) C8(0.7)
 H8(0.7) C9(0.7) H9(0.7) C11(0.7) H11(0.7) C3(0.5) H3(0.5) C4(0.5) H4(0.5)
 C5(0.5) H5(0.5) C6(0.5) H6(0.5) C1(0.5) H1(0.5) C2(0.5) H2(0.5)
7.a Ternary CH refined with riding coordinates:
 C016(H016), C017(H017), C018(H018), C01G(H01G), C01J(H01J), C029(H029)
7.b Aromatic/amide H refined with riding coordinates:
 C00Q(H00Q), C00V(H00V), C00Y(H00Y), C019(H019), C01M(H01M), C01P(H01P),
 C01T(H01T), C01X(H01X), C01Y(H01Y), C026(H026), C027(H027), C028(H028),
 C10(H10), C7(H7), C12(H12), C8(H8), C9(H9), C11(H11), C3(H3), C4(H4), C5(H5),
 C6(H6), C1(H1), C2(H2)
7.c Idealised Me refined as rotating group:
 C01A(H01A,H01B,H01C), C01D(H01D,H01E,H01F), C01K(H01H,H01I,H01K), C01O(H01L,
 H01N,H01O), C01W(H01Q,H01R,H01S), C020(H02A,H02B,H02C), C022(H02D,H02E,H02F),
 C025(H02G,H02H,H02I), C02A(H02V,H02W,H02X), C02B(H02J,H02K,H02L), C02C(H02M,
 H02N,H02O), C02D(H02P,H02Q,H02R), C02E(H02S,H02T,H02U)
;
_olex2_submission_special_instructions 'No special instructions were received'

loop_
_space_group_symop_operation_xyz
'x, y, z'
'-x, -y, -z'

loop_
_atom_site_label
_atom_site_type_symbol
_atom_site_fract_x
_atom_site_fract_y
_atom_site_fract_z
_atom_site_U_iso_or_equiv
_atom_site_adp_type
_atom_site_occupancy
_atom_site_site_symmetry_order
_atom_site_calc_flag
_atom_site_refinement_flags_posn
_atom_site_refinement_flags_adp
_atom_site_refinement_flags_occupancy
_atom_site_disorder_assembly
_atom_site_disorder_group
Sn01 Sn -0.23467(2) 0.13544(2) 0.19822(2) 0.03582(10) Uani 1 1 d . . . . .
P002 P 0.16209(9) 0.35078(8) 0.22662(8) 0.0490(3) Uani 1 1 d . . . . .
F003 F 0.2540(2) 0.36670(18) 0.03532(16) 0.0505(6) Uani 1 1 d . . . . .
F004 F 0.4784(2) 0.2674(2) 0.19716(19) 0.0590(7) Uani 1 1 d . . . . .
F005 F 0.3901(2) 0.3032(2) 0.33648(18) 0.0606(7) Uani 1 1 d . . . . .
O006 O 0.3092(2) 0.30651(19) 0.17749(18) 0.0395(6) Uani 1 1 d . . . . .
F007 F 0.3962(2) 0.5978(2) 0.31311(18) 0.0599(7) Uani 1 1 d . . . . .
F008 F 0.5804(2) 0.6051(2) 0.30330(19) 0.0599(7) Uani 1 1 d . . . . .
F009 F 0.4949(2) 0.54870(19) 0.1225(2) 0.0609(7) Uani 1 1 d . . . . .
F00A F 0.6320(2) 0.5390(2) 0.0582(2) 0.0684(8) Uani 1 1 d . . . . .
O00B O -0.1274(2) 0.1844(2) 0.1263(2) 0.0479(7) Uani 1 1 d . . . . .
F00C F 0.6204(3) 0.2620(3) 0.1351(2) 0.0743(8) Uani 1 1 d . . . . .
F00D F 0.5341(3) 0.3734(3) 0.4966(2) 0.0839(10) Uani 1 1 d . . . . .
O00E O -0.0376(3) 0.1941(3) 0.0460(2) 0.0557(8) Uani 1 1 d . . . . .
N00F N -0.1173(2) 0.2611(2) 0.3127(2) 0.0360(6) Uani 1 1 d . . . . .
F00G F 0.1380(3) 0.4556(3) -0.0267(2) 0.0757(9) Uani 1 1 d . . . . .
F00H F 0.6920(3) 0.3918(3) 0.0586(2) 0.0760(9) Uani 1 1 d . . . . .
N00I N -0.1554(3) 0.0546(2) 0.2525(2) 0.0383(7) Uani 1 1 d . . . . .
F00J F 0.2875(3) 0.6899(2) 0.2484(3) 0.0846(10) Uani 1 1 d . . . . .
F00K F 0.7212(2) 0.6757(3) 0.4673(2) 0.0931(12) Uani 1 1 d . . . . .
O00L O 0.2352(3) 0.0931(3) 0.1862(2) 0.0601(8) Uani 1 1 d . . . . .
F00M F 0.1550(4) 0.6207(3) 0.0785(3) 0.0966(12) Uani 1 1 d . . . . .
F00N F 0.7019(3) 0.5612(4) 0.5656(2) 0.1042(15) Uani 1 1 d . . . . .
O00O O 0.1656(3) 0.1184(3) 0.2785(3) 0.0711(10) Uani 1 1 d . . . . .
C00P C 0.3350(3) 0.4787(3) 0.1773(3) 0.0409(8) Uani 1 1 d . . . . .
C00Q C -0.1421(3) 0.4913(3) 0.3043(3) 0.0474(10) Uani 1 1 d . . . . .
H00Q H -0.112645 0.547080 0.288762 0.057 Uiso 1 1 calc R U . . .
C00R C -0.0287(3) 0.2684(3) 0.3736(2) 0.0381(8) Uani 1 1 d . . . . .
C00S C 0.2657(3) 0.4474(3) 0.0912(3) 0.0437(9) Uani 1 1 d . . . . .
C00T C -0.0604(3) 0.0909(3) 0.3205(3) 0.0400(8) Uani 1 1 d . . . . .
C00U C -0.2187(3) -0.1010(3) 0.1377(3) 0.0442(9) Uani 1 1 d . . . . .
C00V C -0.2218(4) 0.4811(3) 0.3326(3) 0.0505(10) Uani 1 1 d . . . . .
H00V H -0.246462 0.529961 0.336507 0.061 Uiso 1 1 calc R U . . .
C00W C -0.1046(3) 0.4206(3) 0.2983(3) 0.0429(9) Uani 1 1 d . . . . .
C00X C -0.1493(3) 0.3395(3) 0.3222(2) 0.0375(8) Uani 1 1 d . . . . .
C00Y C 0.0000(3) 0.1910(3) 0.3729(3) 0.0406(8) Uani 1 1 d . . . . .
H00Y H 0.070817 0.209151 0.413988 0.049 Uiso 1 1 calc R U . . .
C00Z C 0.4760(3) 0.4069(3) 0.1611(3) 0.0401(8) Uani 1 1 d . . . . .
C010 C -0.2309(3) 0.3275(3) 0.3501(3) 0.0414(8) Uani 1 1 d . . . . .
C011 C 0.2202(3) 0.2870(3) 0.1873(2) 0.0391(8) Uani 1 1 d . . . . .
C012 C -0.2238(3) -0.0520(3) 0.2096(3) 0.0435(9) Uani 1 1 d . . . . .
C013 C 0.4697(4) 0.3967(4) 0.3647(3) 0.0493(10) Uani 1 1 d . . . . .
C014 C 0.5114(3) 0.3345(3) 0.1611(3) 0.0447(9) Uani 1 1 d . . . . .
C015 C 0.4748(3) 0.4521(3) 0.3105(3) 0.0447(9) Uani 1 1 d . . . . .
C016 C 0.0575(3) 0.2134(3) 0.1882(3) 0.0455(9) Uani 1 1 d . . . . .
H016 H 0.045815 0.192278 0.235780 0.055 Uiso 1 1 calc R U . . .
C017 C -0.1331(4) -0.0532(3) 0.1078(3) 0.0486(10) Uani 1 1 d . . . . .
H017 H -0.085170 0.016616 0.148240 0.058 Uiso 1 1 calc R U . . .
C018 C 0.1350(3) 0.1819(3) 0.1626(3) 0.0431(9) Uani 1 1 d . . . . .
H018 H 0.102353 0.144771 0.099975 0.052 Uiso 1 1 calc R U . . .
C019 C -0.2657(3) 0.4004(3) 0.3550(3) 0.0497(10) Uani 1 1 d . . . . .
H019 H -0.320505 0.394218 0.374216 0.060 Uiso 1 1 calc R U . . .
C01A C -0.0159(4) 0.0217(4) 0.3452(3) 0.0536(11) Uani 1 1 d . . . . .
H01A H -0.071574 -0.033693 0.349415 0.080 Uiso 1 1 calc R U . . .
H01B H 0.048040 0.057370 0.400441 0.080 Uiso 1 1 calc R U . . .
H01C H 0.004812 -0.003639 0.301706 0.080 Uiso 1 1 calc R U . . .
C01B C 0.5847(4) 0.3304(4) 0.1284(3) 0.0535(11) Uani 1 1 d . . . . .
C01C C 0.5920(3) 0.4701(3) 0.0916(3) 0.0496(10) Uani 1 1 d . . . . .
C01D C -0.0609(4) -0.1054(4) 0.1102(4) 0.0623(13) Uani 1 1 d . . . . .
H01D H -0.028442 -0.106470 0.167780 0.093 Uiso 1 1 calc R U . . .
H01E H -0.003223 -0.069496 0.094827 0.093 Uiso 1 1 calc R U . . .
H01F H -0.105272 -0.173434 0.069385 0.093 Uiso 1 1 calc R U . . .
C01E C 0.3384(4) 0.5612(3) 0.2276(3) 0.0484(10) Uani 1 1 d . . . . .
C01F C 0.5203(3) 0.4735(3) 0.1253(3) 0.0462(9) Uani 1 1 d . . . . .
C01G C -0.2804(3) 0.2401(3) 0.3772(3) 0.0479(9) Uani 1 1 d . . . . .
H01G H -0.260149 0.188348 0.356350 0.058 Uiso 1 1 calc R U . . .
C01H C -0.0439(3) 0.1943(3) 0.1187(3) 0.0453(9) Uani 1 1 d . . . . .
C01I C 0.1777(3) 0.1270(3) 0.2154(3) 0.0472(9) Uani 1 1 d . . . . .
C01J C -0.0196(3) 0.4334(3) 0.2641(3) 0.0461(9) Uani 1 1 d . . . . .
H01J H -0.000120 0.378076 0.266352 0.055 Uiso 1 1 calc R U . . .
C01K C 0.0446(4) 0.3629(3) 0.4482(3) 0.0508(10) Uani 1 1 d . . . . .
H01H H 0.093628 0.410388 0.432218 0.076 Uiso 1 1 calc R U . . .
H01I H 0.087409 0.349824 0.495990 0.076 Uiso 1 1 calc R U . . .
H01K H 0.000862 0.390551 0.465283 0.076 Uiso 1 1 calc R U . . .
C01L C 0.6237(4) 0.3969(4) 0.0922(3) 0.0549(11) Uani 1 1 d . . . . .
C01M C -0.3736(4) -0.2478(4) 0.1156(4) 0.0652(14) Uani 1 1 d . . . . .
H01M H -0.427040 -0.314320 0.082402 0.078 Uiso 1 1 calc R U . . .
C01N C 0.2044(4) 0.4915(4) 0.0565(3) 0.0564(11) Uani 1 1 d . . . . .
C01O C -0.0630(4) 0.4281(4) 0.1718(4) 0.0615(12) Uani 1 1 d . . . . .
H01L H -0.125608 0.363178 0.136174 0.092 Uiso 1 1 calc R U . . .
H01N H -0.006006 0.437558 0.152008 0.092 Uiso 1 1 calc R U . . .
H01O H -0.085473 0.480094 0.167609 0.092 Uiso 1 1 calc R U . . .
C01P C -0.2960(4) -0.2007(3) 0.0907(3) 0.0563(11) Uani 1 1 d . . . . .
H01P H -0.294017 -0.235465 0.041346 0.068 Uiso 1 1 calc R U . . .
C01Q C 0.5445(4) 0.4325(5) 0.4490(3) 0.0645(14) Uani 1 1 d . . . . .
B01R B 0.3969(3) 0.4129(3) 0.2075(3) 0.0388(9) Uani 1 1 d . . . . .
C01S C 0.5636(4) 0.5455(4) 0.3501(3) 0.0538(11) Uani 1 1 d . . . . .
C01T C 0.8915(5) 0.7155(4) 0.2322(4) 0.0676(14) Uani 1 1 d . . . . .
H01T H 0.852517 0.685933 0.171802 0.081 Uiso 1 1 calc R U . . .
C01U C 0.6292(4) 0.5257(5) 0.4840(3) 0.0691(16) Uani 1 1 d . . . . .
C01V C 0.2802(5) 0.6100(4) 0.1957(4) 0.0603(12) Uani 1 1 d . . . . .
C01W C 0.0846(4) 0.5318(3) 0.3196(4) 0.0658(14) Uani 1 1 d . . . . .
H01Q H 0.067757 0.587335 0.317872 0.099 Uiso 1 1 calc R U . . .
H01R H 0.139085 0.536838 0.297636 0.099 Uiso 1 1 calc R U . . .
H01S H 0.113333 0.533770 0.378693 0.099 Uiso 1 1 calc R U . . .
C01X C 0.8362(5) 0.7192(5) 0.2801(5) 0.0745(16) Uani 1 1 d . . . . .
H01X H 0.759211 0.691806 0.253121 0.089 Uiso 1 1 calc R U . . .
C01Y C -0.3748(5) -0.1994(4) 0.1885(5) 0.0786(18) Uani 1 1 d . . . . .
H01Y H -0.427443 -0.234190 0.206365 0.094 Uiso 1 1 calc R U . . .
C01Z C 1.0039(5) 0.7539(4) 0.2692(4) 0.0652(13) Uani 1 1 d . . . . .
C020 C -0.1302(5) 0.1883(5) -0.0217(4) 0.0703(14) Uani 1 1 d . . . . .
H02A H -0.184433 0.118774 -0.052940 0.105 Uiso 1 1 calc R U . . .
H02B H -0.106629 0.217224 -0.060942 0.105 Uiso 1 1 calc R U . . .
H02C H -0.162171 0.224820 0.002821 0.105 Uiso 1 1 calc R U . . .
C021 C 0.2128(5) 0.5753(4) 0.1099(4) 0.0635(13) Uani 1 1 d . . . . .
C022 C -0.1833(5) -0.0496(4) 0.0188(3) 0.0664(14) Uani 1 1 d . . . . .
H02D H -0.225696 -0.117021 -0.023137 0.100 Uiso 1 1 calc R U . . .
H02E H -0.125350 -0.011011 0.004718 0.100 Uiso 1 1 calc R U . . .
H02F H -0.230877 -0.018301 0.017513 0.100 Uiso 1 1 calc R U . . .
C023 C -0.3006(5) -0.1001(4) 0.2373(4) 0.0657(14) Uani 1 1 d . . . . .
C024 C 0.6390(4) 0.5829(4) 0.4347(3) 0.0649(14) Uani 1 1 d . . . . .
C025 C -0.4035(4) 0.1938(5) 0.3398(4) 0.0721(15) Uani 1 1 d . . . . .
H02G H -0.433527 0.174057 0.277479 0.108 Uiso 1 1 calc R U . . .
H02H H -0.425351 0.242108 0.362193 0.108 Uiso 1 1 calc R U . . .
H02I H -0.431218 0.135492 0.355628 0.108 Uiso 1 1 calc R U . . .
C026 C 1.0580(5) 0.7972(5) 0.3571(4) 0.0793(17) Uani 1 1 d . . . . .
H026 H 1.134905 0.824479 0.384460 0.095 Uiso 1 1 calc R U . . .
C027 C 0.8906(7) 0.7622(5) 0.3669(5) 0.087(2) Uani 1 1 d . . . . .
H027 H 0.851852 0.765097 0.400415 0.104 Uiso 1 1 calc R U . . .
C028 C 1.0013(7) 0.8010(5) 0.4053(5) 0.0854(18) Uani 1 1 d . . . . .
H028 H 1.039418 0.830798 0.465734 0.103 Uiso 1 1 calc R U . . .
C029 C -0.3033(7) -0.0480(4) 0.3205(6) 0.100(3) Uani 1 1 d . . . . .
H029 H -0.250844 0.023875 0.341923 0.120 Uiso 1 1 calc R U . . .
C02A C 1.0642(6) 0.7486(6) 0.2161(5) 0.0879(19) Uani 1 1 d . . . . .
H02V H 1.016058 0.692347 0.162437 0.132 Uiso 1 1 calc R U . . .
H02W H 1.127176 0.739850 0.247275 0.132 Uiso 1 1 calc R U . . .
H02X H 1.088849 0.809971 0.203801 0.132 Uiso 1 1 calc R U . . .
C02B C -0.2358(6) 0.2707(6) 0.4732(4) 0.101(3) Uani 1 1 d . . . . .
H02J H -0.280907 0.219161 0.488522 0.151 Uiso 1 1 calc R U . . .
H02K H -0.236283 0.333076 0.496549 0.151 Uiso 1 1 calc R U . . .
H02L H -0.161082 0.279558 0.496745 0.151 Uiso 1 1 calc R U . . .
C02C C -0.2676(8) -0.0912(7) 0.3911(6) 0.116(3) Uani 1 1 d . . . . .
H02M H -0.323044 -0.159331 0.374466 0.174 Uiso 1 1 calc R U . . .
H02N H -0.259079 -0.050713 0.445102 0.174 Uiso 1 1 calc R U . . .
H02O H -0.198274 -0.090919 0.398046 0.174 Uiso 1 1 calc R U . . .
C02D C 0.2916(6) 0.0509(5) 0.2384(5) 0.0851(18) Uani 1 1 d . . . . .
H02P H 0.327964 0.024689 0.209717 0.128 Uiso 1 1 calc R U . . .
H02Q H 0.239310 -0.002767 0.247022 0.128 Uiso 1 1 calc R U . . .
H02R H 0.345737 0.102197 0.293763 0.128 Uiso 1 1 calc R U . . .
C02E C -0.4144(9) -0.0569(8) 0.3033(8) 0.132(4) Uani 1 1 d . . . . .
H02S H -0.433159 -0.023675 0.263083 0.199 Uiso 1 1 calc R U . . .
H02T H -0.414614 -0.025809 0.356941 0.199 Uiso 1 1 calc R U . . .
H02U H -0.467768 -0.127011 0.278820 0.199 Uiso 1 1 calc R U . . .
C10 C 1.516(2) 0.8782(15) 0.4873(16) 0.191(7) Uani 0.7 1 d D U P A -1
H10 H 1.520938 0.817955 0.479012 0.229 Uiso 0.7 1 calc R U P A -1
C7 C 1.4227(17) 0.8860(13) 0.4379(11) 0.182(6) Uani 0.7 1 d D U P A -1
H7 H 1.362705 0.826891 0.395005 0.218 Uiso 0.7 1 calc R U P A -1
C12 C 1.4117(14) 0.9736(14) 0.4470(10) 0.160(5) Uani 0.7 1 d D U P A -1
H12 H 1.345682 0.971429 0.411509 0.192 Uiso 0.7 1 calc R U P A -1
C8 C 1.4985(16) 1.0652(12) 0.5088(13) 0.163(6) Uani 0.7 1 d D U P A -1
H8 H 1.494186 1.125780 0.515621 0.196 Uiso 0.7 1 calc R U P A -1
C9 C 1.593(2) 1.0593(18) 0.560(2) 0.268(11) Uani 0.7 1 d D U P A -1
H9 H 1.653005 1.118348 0.602660 0.321 Uiso 0.7 1 calc R U P A -1
C11 C 1.600(2) 0.970(2) 0.5503(17) 0.239(10) Uani 0.7 1 d D U P A -1
H11 H 1.664554 0.970899 0.587561 0.287 Uiso 0.7 1 calc R U P A -1
C3 C -0.5215(14) -0.0507(14) 0.0265(11) 0.122(5) Uani 0.5 1 d D U P B -1
H3 H -0.544095 -0.093652 0.055836 0.146 Uiso 0.5 1 calc R U P B -1
C4 C -0.4622(12) -0.0633(13) -0.0192(10) 0.108(4) Uani 0.5 1 d D U P B -1
H4 H -0.441678 -0.114831 -0.018686 0.129 Uiso 0.5 1 calc R U P B -1
C5 C -0.4318(15) -0.0030(15) -0.0657(12) 0.134(6) Uani 0.5 1 d D U P B -1
H5 H -0.394172 -0.016712 -0.097355 0.161 Uiso 0.5 1 calc R U P B -1
C6 C -0.456(2) 0.0781(16) -0.0667(15) 0.156(7) Uani 0.5 1 d D U P B -1
H6 H -0.432517 0.121942 -0.095239 0.188 Uiso 0.5 1 calc R U P B -1
C1 C -0.517(2) 0.0876(17) -0.0220(17) 0.163(8) Uani 0.5 1 d D U P B -1
H1 H -0.540600 0.136961 -0.024337 0.196 Uiso 0.5 1 calc R U P B -1
C2 C -0.545(3) 0.029(2) 0.0261(19) 0.173(8) Uani 0.5 1 d D U P B -1
H2 H -0.581369 0.043561 0.058990 0.208 Uiso 0.5 1 calc R U P B -1

loop_
_atom_site_aniso_label
_atom_site_aniso_U_11
_atom_site_aniso_U_22
_atom_site_aniso_U_33
_atom_site_aniso_U_23
_atom_site_aniso_U_13
_atom_site_aniso_U_12
Sn01 0.03056(14) 0.02904(14) 0.04346(16) 0.00927(10) 0.01478(10) 0.01193(10)
P002 0.0409(5) 0.0397(5) 0.0628(7) 0.0098(5) 0.0284(5) 0.0136(4)
F003 0.0511(13) 0.0490(14) 0.0469(13) 0.0141(11) 0.0194(11) 0.0213(11)
F004 0.0627(16) 0.0625(16) 0.0765(18) 0.0391(14) 0.0381(14) 0.0392(14)
F005 0.0661(16) 0.0697(18) 0.0599(16) 0.0346(14) 0.0324(14) 0.0345(15)
O006 0.0349(13) 0.0362(14) 0.0499(15) 0.0175(12) 0.0223(12) 0.0141(11)
F007 0.0614(16) 0.0521(15) 0.0592(16) 0.0039(12) 0.0241(13) 0.0283(13)
F008 0.0447(13) 0.0475(14) 0.0675(17) 0.0077(13) 0.0253(12) 0.0062(11)
F009 0.0644(16) 0.0439(14) 0.094(2) 0.0357(14) 0.0512(16) 0.0237(12)
F00A 0.0599(16) 0.0740(19) 0.083(2) 0.0402(16) 0.0465(16) 0.0228(14)
O00B 0.0447(15) 0.0451(16) 0.0604(18) 0.0199(14) 0.0297(14) 0.0202(13)
F00C 0.079(2) 0.087(2) 0.092(2) 0.0374(18) 0.0455(18) 0.0612(18)
F00D 0.097(2) 0.142(3) 0.0595(18) 0.055(2) 0.0437(18) 0.083(2)
O00E 0.0534(17) 0.066(2) 0.0543(18) 0.0293(16) 0.0268(15) 0.0272(16)
N00F 0.0354(15) 0.0312(15) 0.0429(17) 0.0110(13) 0.0195(13) 0.0154(13)
F00G 0.076(2) 0.095(2) 0.0647(18) 0.0413(17) 0.0216(16) 0.0482(18)
F00H 0.0640(17) 0.116(3) 0.079(2) 0.0389(19) 0.0484(16) 0.0540(19)
N00I 0.0423(17) 0.0300(15) 0.0479(18) 0.0151(14) 0.0248(15) 0.0163(13)
F00J 0.102(3) 0.0610(19) 0.106(3) 0.0216(18) 0.047(2) 0.0542(19)
F00K 0.0435(16) 0.101(3) 0.075(2) -0.0153(19) 0.0154(15) 0.0048(16)
O00L 0.0637(19) 0.060(2) 0.066(2) 0.0267(16) 0.0283(17) 0.0353(17)
F00M 0.123(3) 0.101(3) 0.116(3) 0.064(2) 0.053(3) 0.088(3)
F00N 0.0604(19) 0.186(4) 0.0446(16) 0.008(2) 0.0098(14) 0.062(2)
O00O 0.075(2) 0.091(3) 0.073(2) 0.054(2) 0.044(2) 0.042(2)
C00P 0.0369(19) 0.0364(19) 0.051(2) 0.0163(17) 0.0235(17) 0.0138(16)
C00Q 0.043(2) 0.0304(19) 0.065(3) 0.0117(18) 0.022(2) 0.0174(17)
C00R 0.0291(17) 0.0377(19) 0.0379(19) 0.0074(16) 0.0122(15) 0.0107(15)
C00S 0.043(2) 0.037(2) 0.055(2) 0.0194(18) 0.0243(18) 0.0176(17)
C00T 0.043(2) 0.044(2) 0.048(2) 0.0239(18) 0.0259(17) 0.0258(17)
C00U 0.046(2) 0.0298(19) 0.053(2) 0.0138(17) 0.0211(19) 0.0152(17)
C00V 0.048(2) 0.038(2) 0.065(3) 0.0099(19) 0.022(2) 0.0251(19)
C00W 0.0371(19) 0.0338(19) 0.053(2) 0.0088(17) 0.0170(17) 0.0163(16)
C00X 0.0361(18) 0.0317(18) 0.042(2) 0.0075(15) 0.0149(15) 0.0173(15)
C00Y 0.0389(19) 0.046(2) 0.040(2) 0.0155(17) 0.0164(16) 0.0219(17)
C00Z 0.0333(18) 0.038(2) 0.044(2) 0.0115(16) 0.0152(16) 0.0133(15)
C010 0.0394(19) 0.041(2) 0.043(2) 0.0101(17) 0.0186(17) 0.0199(17)
C011 0.0347(18) 0.039(2) 0.041(2) 0.0160(16) 0.0181(16) 0.0122(16)
C012 0.046(2) 0.0297(19) 0.060(2) 0.0183(18) 0.0262(19) 0.0181(17)
C013 0.045(2) 0.065(3) 0.049(2) 0.021(2) 0.0254(19) 0.032(2)
C014 0.042(2) 0.049(2) 0.048(2) 0.0210(19) 0.0205(18) 0.0227(18)
C015 0.0365(19) 0.052(2) 0.047(2) 0.0143(18) 0.0203(17) 0.0207(18)
C016 0.040(2) 0.044(2) 0.052(2) 0.0185(18) 0.0228(18) 0.0149(17)
C017 0.062(3) 0.0296(19) 0.053(2) 0.0106(17) 0.031(2) 0.0158(18)
C018 0.042(2) 0.039(2) 0.044(2) 0.0142(17) 0.0206(17) 0.0138(17)
C019 0.043(2) 0.050(2) 0.054(2) 0.0084(19) 0.0220(19) 0.0231(19)
C01A 0.059(3) 0.053(3) 0.070(3) 0.036(2) 0.035(2) 0.034(2)
C01B 0.049(2) 0.064(3) 0.055(3) 0.017(2) 0.021(2) 0.036(2)
C01C 0.040(2) 0.053(2) 0.050(2) 0.018(2) 0.0219(18) 0.0129(19)
C01D 0.061(3) 0.047(3) 0.081(3) 0.015(2) 0.040(3) 0.021(2)
C01E 0.047(2) 0.039(2) 0.057(3) 0.0142(19) 0.025(2) 0.0164(18)
C01F 0.039(2) 0.042(2) 0.057(2) 0.0166(19) 0.0243(19) 0.0151(17)
C01G 0.046(2) 0.053(2) 0.056(2) 0.024(2) 0.028(2) 0.027(2)
C01H 0.048(2) 0.034(2) 0.052(2) 0.0165(17) 0.0241(19) 0.0141(17)
C01I 0.043(2) 0.039(2) 0.056(2) 0.0207(19) 0.0220(19) 0.0129(17)
C01J 0.043(2) 0.0314(19) 0.067(3) 0.0175(19) 0.028(2) 0.0164(17)
C01K 0.043(2) 0.043(2) 0.051(2) 0.0046(19) 0.0115(19) 0.0189(19)
C01L 0.039(2) 0.080(3) 0.050(2) 0.021(2) 0.0252(19) 0.027(2)
C01M 0.049(3) 0.036(2) 0.100(4) 0.022(3) 0.029(3) 0.013(2)
C01N 0.057(3) 0.060(3) 0.059(3) 0.030(2) 0.024(2) 0.029(2)
C01O 0.066(3) 0.066(3) 0.079(3) 0.038(3) 0.043(3) 0.041(3)
C01P 0.056(3) 0.032(2) 0.066(3) 0.009(2) 0.018(2) 0.0169(19)
C01Q 0.061(3) 0.107(4) 0.051(3) 0.030(3) 0.030(2) 0.057(3)
B01R 0.035(2) 0.034(2) 0.045(2) 0.0128(18) 0.0172(18) 0.0138(17)
C01S 0.040(2) 0.061(3) 0.052(2) 0.008(2) 0.0224(19) 0.019(2)
C01T 0.069(3) 0.059(3) 0.084(4) 0.039(3) 0.031(3) 0.032(3)
C01U 0.045(3) 0.121(5) 0.041(2) 0.014(3) 0.017(2) 0.047(3)
C01V 0.071(3) 0.043(2) 0.080(3) 0.022(2) 0.042(3) 0.032(2)
C01W 0.047(3) 0.034(2) 0.106(4) 0.017(2) 0.035(3) 0.011(2)
C01X 0.072(3) 0.068(3) 0.110(5) 0.056(4) 0.049(4) 0.039(3)
C01Y 0.070(3) 0.042(3) 0.141(6) 0.038(3) 0.070(4) 0.020(2)
C01Z 0.079(3) 0.057(3) 0.087(4) 0.045(3) 0.044(3) 0.041(3)
C020 0.069(3) 0.086(4) 0.062(3) 0.037(3) 0.026(3) 0.038(3)
C021 0.070(3) 0.063(3) 0.086(4) 0.044(3) 0.039(3) 0.046(3)
C022 0.093(4) 0.049(3) 0.055(3) 0.017(2) 0.034(3) 0.029(3)
C023 0.071(3) 0.046(3) 0.099(4) 0.028(3) 0.059(3) 0.025(2)
C024 0.036(2) 0.079(4) 0.058(3) -0.004(3) 0.017(2) 0.021(2)
C025 0.053(3) 0.071(3) 0.099(4) 0.048(3) 0.034(3) 0.025(3)
C026 0.070(4) 0.073(4) 0.088(4) 0.042(3) 0.022(3) 0.030(3)
C027 0.121(6) 0.081(4) 0.117(6) 0.064(4) 0.079(5) 0.067(4)
C028 0.110(5) 0.084(4) 0.077(4) 0.039(3) 0.046(4) 0.048(4)
C029 0.135(6) 0.051(3) 0.171(7) 0.047(4) 0.130(6) 0.040(4)
C02A 0.095(5) 0.105(5) 0.108(5) 0.060(4) 0.064(4) 0.062(4)
C02B 0.082(4) 0.124(6) 0.066(4) 0.049(4) 0.021(3) 0.017(4)
C02C 0.143(8) 0.122(7) 0.125(7) 0.050(6) 0.096(6) 0.067(6)
C02D 0.085(4) 0.081(4) 0.099(5) 0.045(4) 0.031(4) 0.049(4)
C02E 0.195(10) 0.151(8) 0.202(10) 0.116(8) 0.166(9) 0.134(8)
C10 0.201(10) 0.231(11) 0.171(10) 0.089(8) 0.139(8) 0.068(7)
C7 0.194(10) 0.184(10) 0.162(10) 0.068(8) 0.121(7) 0.038(7)
C12 0.167(8) 0.190(9) 0.123(7) 0.061(7) 0.113(6) 0.035(6)
C8 0.173(9) 0.166(9) 0.145(9) 0.061(7) 0.106(7) 0.037(6)
C9 0.256(13) 0.270(13) 0.270(14) 0.090(9) 0.099(8) 0.128(10)
C11 0.234(13) 0.248(12) 0.234(13) 0.088(9) 0.103(8) 0.106(9)
C3 0.097(8) 0.126(9) 0.101(8) 0.005(6) 0.020(6) 0.047(7)
C4 0.079(7) 0.103(8) 0.093(8) 0.015(6) 0.006(5) 0.033(6)
C5 0.106(9) 0.129(9) 0.140(10) 0.043(7) 0.041(7) 0.041(7)
C6 0.140(11) 0.152(10) 0.152(11) 0.048(8) 0.043(8) 0.061(8)
C1 0.157(12) 0.155(11) 0.167(12) 0.043(8) 0.047(8) 0.086(9)
C2 0.176(13) 0.163(11) 0.174(12) 0.050(8) 0.059(9) 0.090(9)

loop_
_atom_type_symbol
_atom_type_description
_atom_type_scat_dispersion_real
_atom_type_scat_dispersion_imag
_atom_type_scat_source
C C 0.0181 0.0091 'International Tables Vol C Tables 4.2.6.8 and 6.1.1.4'
H H 0.0000 0.0000 'International Tables Vol C Tables 4.2.6.8 and 6.1.1.4'
B B 0.0090 0.0039 'International Tables Vol C Tables 4.2.6.8 and 6.1.1.4'
F F 0.0727 0.0534 'International Tables Vol C Tables 4.2.6.8 and 6.1.1.4'
N N 0.0311 0.0180 'International Tables Vol C Tables 4.2.6.8 and 6.1.1.4'
O O 0.0492 0.0322 'International Tables Vol C Tables 4.2.6.8 and 6.1.1.4'
P P 0.2955 0.4335 'International Tables Vol C Tables 4.2.6.8 and 6.1.1.4'
Sn Sn 0.0259 5.4591 'International Tables Vol C Tables 4.2.6.8 and 6.1.1.4'

loop_
_geom_angle_atom_site_label_1
_geom_angle_atom_site_label_2
_geom_angle_atom_site_label_3
_geom_angle
_geom_angle_site_symmetry_1
_geom_angle_site_symmetry_3
_geom_angle_publ_flag
N00F Sn01 O00B 91.48(11) . . ?
N00I Sn01 O00B 94.58(11) . . ?
N00I Sn01 N00F 86.42(12) . . ?
C011 P002 C016 75.75(18) . . ?
C011 O006 B01R 121.1(3) . . ?
C01H O00B Sn01 147.0(3) . . ?
C01H O00E C020 116.9(4) . . ?
C00R N00F Sn01 127.2(3) . . ?
C00R N00F C00X 121.0(3) . . ?
C00X N00F Sn01 111.7(2) . . ?
C00T N00I Sn01 127.7(3) . . ?
C00T N00I C012 121.0(3) . . ?
C012 N00I Sn01 111.2(2) . . ?
C01I O00L C02D 115.9(4) . . ?
C00S C00P B01R 118.0(4) . . ?
C01E C00P C00S 113.7(4) . . ?
C01E C00P B01R 128.3(4) . . ?
C00V C00Q H00Q 119.6 . . ?
C00V C00Q C00W 120.8(4) . . ?
C00W C00Q H00Q 119.6 . . ?
N00F C00R C00Y 123.8(3) . . ?
N00F C00R C01K 119.4(4) . . ?
C00Y C00R C01K 116.8(4) . . ?
F003 C00S C00P 119.6(4) . . ?
F003 C00S C01N 115.4(4) . . ?
C01N C00S C00P 125.0(4) . . ?
N00I C00T C00Y 123.5(3) . . ?
N00I C00T C01A 119.3(4) . . ?
C00Y C00T C01A 117.2(4) . . ?
C012 C00U C017 123.5(4) . . ?
C012 C00U C01P 118.4(4) . . ?
C01P C00U C017 118.1(4) . . ?
C00Q C00V H00V 119.8 . . ?
C019 C00V C00Q 120.3(4) . . ?
C019 C00V H00V 119.8 . . ?
C00Q C00W C00X 118.2(4) . . ?
C00Q C00W C01J 118.7(4) . . ?
C00X C00W C01J 123.0(3) . . ?
C00W C00X N00F 120.4(3) . . ?
C00W C00X C010 121.7(3) . . ?
C010 C00X N00F 117.8(3) . . ?
C00R C00Y H00Y 115.2 . . ?
C00T C00Y C00R 129.6(4) . . ?
C00T C00Y H00Y 115.2 . . ?
C014 C00Z B01R 120.5(4) . . ?
C01F C00Z C014 113.8(4) . . ?
C01F C00Z B01R 125.6(4) . . ?
C00X C010 C01G 122.8(4) . . ?
C019 C010 C00X 117.8(4) . . ?
C019 C010 C01G 119.4(4) . . ?
O006 C011 P002 138.1(3) . . ?
O006 C011 C018 121.9(4) . . ?
C018 C011 P002 100.0(3) . . ?
C00U C012 N00I 119.8(4) . . ?
C00U C012 C023 121.7(4) . . ?
C023 C012 N00I 118.2(4) . . ?
F005 C013 C015 121.1(4) . . ?
F005 C013 C01Q 115.6(5) . . ?
C01Q C013 C015 123.3(5) . . ?
F004 C014 C00Z 120.1(4) . . ?
F004 C014 C01B 117.0(4) . . ?
C01B C014 C00Z 122.9(4) . . ?
C013 C015 B01R 126.9(4) . . ?
C01S C015 C013 112.9(4) . . ?
C01S C015 B01R 119.9(4) . . ?
P002 C016 H016 112.8 . . ?
C018 C016 P002 89.9(2) . . ?
C018 C016 H016 112.8 . . ?
C01H C016 P002 109.6(3) . . ?
C01H C016 H016 112.8 . . ?
C01H C016 C018 117.0(4) . . ?
C00U C017 H017 107.6 . . ?
C00U C017 C01D 111.7(4) . . ?
C00U C017 C022 112.0(4) . . ?
C01D C017 H017 107.6 . . ?
C022 C017 H017 107.6 . . ?
C022 C017 C01D 110.2(4) . . ?
C011 C018 C016 94.3(3) . . ?
C011 C018 H018 112.0 . . ?
C016 C018 H018 112.0 . . ?
C01I C018 C011 112.2(3) . . ?
C01I C018 C016 113.3(4) . . ?
C01I C018 H018 112.0 . . ?
C00V C019 C010 121.2(4) . . ?
C00V C019 H019 119.4 . . ?
C010 C019 H019 119.4 . . ?
C00T C01A H01A 109.5 . . ?
C00T C01A H01B 109.5 . . ?
C00T C01A H01C 109.5 . . ?
H01A C01A H01B 109.5 . . ?
H01A C01A H01C 109.5 . . ?
H01B C01A H01C 109.5 . . ?
F00C C01B C014 119.7(4) . . ?
F00C C01B C01L 119.6(4) . . ?
C01L C01B C014 120.7(4) . . ?
F00A C01C C01F 120.4(4) . . ?
F00A C01C C01L 119.7(4) . . ?
C01L C01C C01F 119.9(4) . . ?
C017 C01D H01D 109.5 . . ?
C017 C01D H01E 109.5 . . ?
C017 C01D H01F 109.5 . . ?
H01D C01D H01E 109.5 . . ?
H01D C01D H01F 109.5 . . ?
H01E C01D H01F 109.5 . . ?
F007 C01E C00P 121.5(4) . . ?
F007 C01E C01V 114.7(4) . . ?
C00P C01E C01V 123.8(4) . . ?
F009 C01F C00Z 120.2(4) . . ?
F009 C01F C01C 115.5(4) . . ?
C01C C01F C00Z 124.3(4) . . ?
C010 C01G H01G 108.0 . . ?
C025 C01G C010 112.9(4) . . ?
C025 C01G H01G 108.0 . . ?
C02B C01G C010 111.2(4) . . ?
C02B C01G H01G 108.0 . . ?
C02B C01G C025 108.7(5) . . ?
O00B C01H O00E 120.9(4) . . ?
O00B C01H C016 124.7(4) . . ?
O00E C01H C016 114.3(4) . . ?
O00L C01I C018 111.4(4) . . ?
O00O C01I O00L 123.5(4) . . ?
O00O C01I C018 125.0(4) . . ?
C00W C01J H01J 108.0 . . ?
C00W C01J C01O 111.6(4) . . ?
C00W C01J C01W 111.2(4) . . ?
C01O C01J H01J 108.0 . . ?
C01O C01J C01W 110.0(4) . . ?
C01W C01J H01J 108.0 . . ?
C00R C01K H01H 109.5 . . ?
C00R C01K H01I 109.5 . . ?
C00R C01K H01K 109.5 . . ?
H01H C01K H01I 109.5 . . ?
H01H C01K H01K 109.5 . . ?
H01I C01K H01K 109.5 . . ?
F00H C01L C01B 121.0(5) . . ?
F00H C01L C01C 120.5(5) . . ?
C01B C01L C01C 118.5(4) . . ?
C01P C01M H01M 119.9 . . ?
C01P C01M C01Y 120.2(5) . . ?
C01Y C01M H01M 119.9 . . ?
F00G C01N C00S 121.4(5) . . ?
F00G C01N C021 119.9(4) . . ?
C00S C01N C021 118.8(5) . . ?
C01J C01O H01L 109.5 . . ?
C01J C01O H01N 109.5 . . ?
C01J C01O H01O 109.5 . . ?
H01L C01O H01N 109.5 . . ?
H01L C01O H01O 109.5 . . ?
H01N C01O H01O 109.5 . . ?
C00U C01P H01P 119.7 . . ?
C01M C01P C00U 120.5(5) . . ?
C01M C01P H01P 119.7 . . ?
F00D C01Q C013 119.3(6) . . ?
F00D C01Q C01U 120.0(5) . . ?
C01U C01Q C013 120.6(5) . . ?
O006 B01R C00P 107.1(3) . . ?
O006 B01R C00Z 105.2(3) . . ?
O006 B01R C015 110.4(3) . . ?
C00P B01R C015 115.5(3) . . ?
C00Z B01R C00P 113.1(3) . . ?
C00Z B01R C015 105.1(3) . . ?
F008 C01S C015 118.7(4) . . ?
F008 C01S C024 116.7(5) . . ?
C024 C01S C015 124.6(5) . . ?
C01X C01T H01T 119.2 . . ?
C01X C01T C01Z 121.6(6) . . ?
C01Z C01T H01T 119.2 . . ?
F00N C01U C01Q 121.1(6) . . ?
F00N C01U C024 119.9(6) . . ?
C024 C01U C01Q 118.9(5) . . ?
F00J C01V C01E 120.5(5) . . ?
F00J C01V C021 119.7(5) . . ?
C021 C01V C01E 119.8(5) . . ?
C01J C01W H01Q 109.5 . . ?
C01J C01W H01R 109.5 . . ?
C01J C01W H01S 109.5 . . ?
H01Q C01W H01R 109.5 . . ?
H01Q C01W H01S 109.5 . . ?
H01R C01W H01S 109.5 . . ?
C01T C01X H01X 119.9 . . ?
C01T C01X C027 120.2(6) . . ?
C027 C01X H01X 119.9 . . ?
C01M C01Y H01Y 119.1 . . ?
C01M C01Y C023 121.8(5) . . ?
C023 C01Y H01Y 119.1 . . ?
C01T C01Z C02A 121.2(6) . . ?
C026 C01Z C01T 117.6(6) . . ?
C026 C01Z C02A 121.1(6) . . ?
O00E C020 H02A 109.5 . . ?
O00E C020 H02B 109.5 . . ?
O00E C020 H02C 109.5 . . ?
H02A C020 H02B 109.5 . . ?
H02A C020 H02C 109.5 . . ?
H02B C020 H02C 109.5 . . ?
F00M C021 C01N 120.6(5) . . ?
F00M C021 C01V 120.5(5) . . ?
C01V C021 C01N 118.9(4) . . ?
C017 C022 H02D 109.5 . . ?
C017 C022 H02E 109.5 . . ?
C017 C022 H02F 109.5 . . ?
H02D C022 H02E 109.5 . . ?
H02D C022 H02F 109.5 . . ?
H02E C022 H02F 109.5 . . ?
C012 C023 C01Y 117.3(5) . . ?
C012 C023 C029 122.3(5) . . ?
C01Y C023 C029 120.3(5) . . ?
F00K C024 C01S 119.8(6) . . ?
F00K C024 C01U 120.6(5) . . ?
C01U C024 C01S 119.7(5) . . ?
C01G C025 H02G 109.5 . . ?
C01G C025 H02H 109.5 . . ?
C01G C025 H02I 109.5 . . ?
H02G C025 H02H 109.5 . . ?
H02G C025 H02I 109.5 . . ?
H02H C025 H02I 109.5 . . ?
C01Z C026 H026 119.7 . . ?
C028 C026 C01Z 120.5(6) . . ?
C028 C026 H026 119.7 . . ?
C01X C027 H027 120.2 . . ?
C01X C027 C028 119.6(7) . . ?
C028 C027 H027 120.2 . . ?
C026 C028 H028 119.8 . . ?
C027 C028 C026 120.4(7) . . ?
C027 C028 H028 119.8 . . ?
C023 C029 H029 108.2 . . ?
C023 C029 C02C 111.1(5) . . ?
C02C C029 H029 108.2 . . ?
C02E C029 C023 111.0(8) . . ?
C02E C029 H029 108.2 . . ?
C02E C029 C02C 110.0(6) . . ?
C01Z C02A H02V 109.5 . . ?
C01Z C02A H02W 109.5 . . ?
C01Z C02A H02X 109.5 . . ?
H02V C02A H02W 109.5 . . ?
H02V C02A H02X 109.5 . . ?
H02W C02A H02X 109.5 . . ?
C01G C02B H02J 109.5 . . ?
C01G C02B H02K 109.5 . . ?
C01G C02B H02L 109.5 . . ?
H02J C02B H02K 109.5 . . ?
H02J C02B H02L 109.5 . . ?
H02K C02B H02L 109.5 . . ?
C029 C02C H02M 109.5 . . ?
C029 C02C H02N 109.5 . . ?
C029 C02C H02O 109.5 . . ?
H02M C02C H02N 109.5 . . ?
H02M C02C H02O 109.5 . . ?
H02N C02C H02O 109.5 . . ?
O00L C02D H02P 109.5 . . ?
O00L C02D H02Q 109.5 . . ?
O00L C02D H02R 109.5 . . ?
H02P C02D H02Q 109.5 . . ?
H02P C02D H02R 109.5 . . ?
H02Q C02D H02R 109.5 . . ?
C029 C02E H02S 109.5 . . ?
C029 C02E H02T 109.5 . . ?
C029 C02E H02U 109.5 . . ?
H02S C02E H02T 109.5 . . ?
H02S C02E H02U 109.5 . . ?
H02T C02E H02U 109.5 . . ?
C7 C10 H10 123.5 . . ?
C11 C10 H10 123.5 . . ?
C11 C10 C7 112.9(13) . . ?
C10 C7 H7 117.1 . . ?
C12 C7 C10 125.7(14) . . ?
C12 C7 H7 117.1 . . ?
C7 C12 H12 119.7 . . ?
C7 C12 C8 120.5(13) . . ?
C8 C12 H12 119.7 . . ?
C12 C8 H8 122.5 . . ?
C12 C8 C9 114.9(12) . . ?
C9 C8 H8 122.5 . . ?
C8 C9 H9 118.5 . . ?
C11 C9 C8 123.1(14) . . ?
C11 C9 H9 118.5 . . ?
C10 C11 H11 118.6 . . ?
C9 C11 C10 122.9(14) . . ?
C9 C11 H11 118.6 . . ?
C4 C3 H3 122.1 . . ?
C2 C3 H3 122.1 . . ?
C2 C3 C4 115.9(13) . . ?
C3 C4 H4 118.6 . . ?
C3 C4 C5 122.8(13) . . ?
C5 C4 H4 118.6 . . ?
C4 C5 H5 119.1 . . ?
C4 C5 C6 121.8(13) . . ?
C6 C5 H5 119.1 . . ?
C5 C6 H6 123.0 . . ?
C1 C6 C5 114.0(12) . . ?
C1 C6 H6 123.0 . . ?
C6 C1 H1 117.8 . . ?
C6 C1 C2 124.3(14) . . ?
C2 C1 H1 117.8 . . ?
C3 C2 C1 120.9(14) . . ?
C3 C2 H2 119.5 . . ?
C1 C2 H2 119.5 . . ?

loop_
_geom_bond_atom_site_label_1
_geom_bond_atom_site_label_2
_geom_bond_distance
_geom_bond_site_symmetry_2
_geom_bond_publ_flag
Sn01 O00B 2.335(3) . ?
Sn01 N00F 2.156(3) . ?
Sn01 N00I 2.150(3) . ?
P002 C011 1.707(4) . ?
P002 C016 1.932(4) . ?
F003 C00S 1.353(5) . ?
F004 C014 1.341(5) . ?
F005 C013 1.349(6) . ?
O006 C011 1.304(5) . ?
O006 B01R 1.526(5) . ?
F007 C01E 1.348(5) . ?
F008 C01S 1.360(6) . ?
F009 C01F 1.349(5) . ?
F00A C01C 1.355(5) . ?
O00B C01H 1.231(5) . ?
F00C C01B 1.348(5) . ?
F00D C01Q 1.356(7) . ?
O00E C01H 1.318(5) . ?
O00E C020 1.446(6) . ?
N00F C00R 1.338(5) . ?
N00F C00X 1.451(5) . ?
F00G C01N 1.336(6) . ?
F00H C01L 1.336(5) . ?
N00I C00T 1.336(5) . ?
N00I C012 1.459(5) . ?
F00J C01V 1.346(6) . ?
F00K C024 1.350(7) . ?
O00L C01I 1.324(6) . ?
O00L C02D 1.442(7) . ?
F00M C021 1.339(6) . ?
F00N C01U 1.339(6) . ?
O00O C01I 1.209(6) . ?
C00P C00S 1.393(6) . ?
C00P C01E 1.385(6) . ?
C00P B01R 1.645(6) . ?
C00Q H00Q 0.9500 . ?
C00Q C00V 1.382(7) . ?
C00Q C00W 1.393(6) . ?
C00R C00Y 1.407(6) . ?
C00R C01K 1.496(5) . ?
C00S C01N 1.376(6) . ?
C00T C00Y 1.401(6) . ?
C00T C01A 1.503(5) . ?
C00U C012 1.391(6) . ?
C00U C017 1.516(6) . ?
C00U C01P 1.408(6) . ?
C00V H00V 0.9500 . ?
C00V C019 1.379(7) . ?
C00W C00X 1.402(6) . ?
C00W C01J 1.519(6) . ?
C00X C010 1.403(6) . ?
C00Y H00Y 0.9500 . ?
C00Z C014 1.395(6) . ?
C00Z C01F 1.383(6) . ?
C00Z B01R 1.640(6) . ?
C010 C019 1.395(6) . ?
C010 C01G 1.529(6) . ?
C011 C018 1.514(5) . ?
C012 C023 1.395(6) . ?
C013 C015 1.402(6) . ?
C013 C01Q 1.383(7) . ?
C014 C01B 1.389(6) . ?
C015 B01R 1.646(6) . ?
C015 C01S 1.389(6) . ?
C016 H016 1.0000 . ?
C016 C018 1.544(6) . ?
C016 C01H 1.469(6) . ?
C017 H017 1.0000 . ?
C017 C01D 1.542(7) . ?
C017 C022 1.527(7) . ?
C018 H018 1.0000 . ?
C018 C01I 1.513(6) . ?
C019 H019 0.9500 . ?
C01A H01A 0.9800 . ?
C01A H01B 0.9800 . ?
C01A H01C 0.9800 . ?
C01B C01L 1.361(7) . ?
C01C C01F 1.377(6) . ?
C01C C01L 1.373(7) . ?
C01D H01D 0.9800 . ?
C01D H01E 0.9800 . ?
C01D H01F 0.9800 . ?
C01E C01V 1.390(7) . ?
C01G H01G 1.0000 . ?
C01G C025 1.518(7) . ?
C01G C02B 1.509(8) . ?
C01J H01J 1.0000 . ?
C01J C01O 1.520(7) . ?
C01J C01W 1.542(6) . ?
C01K H01H 0.9800 . ?
C01K H01I 0.9800 . ?
C01K H01K 0.9800 . ?
C01M H01M 0.9500 . ?
C01M C01P 1.364(8) . ?
C01M C01Y 1.371(9) . ?
C01N C021 1.391(8) . ?
C01O H01L 0.9800 . ?
C01O H01N 0.9800 . ?
C01O H01O 0.9800 . ?
C01P H01P 0.9500 . ?
C01Q C01U 1.364(9) . ?
C01S C024 1.387(7) . ?
C01T H01T 0.9500 . ?
C01T C01X 1.356(9) . ?
C01T C01Z 1.389(8) . ?
C01U C024 1.359(9) . ?
C01V C021 1.377(8) . ?
C01W H01Q 0.9800 . ?
C01W H01R 0.9800 . ?
C01W H01S 0.9800 . ?
C01X H01X 0.9500 . ?
C01X C027 1.366(10) . ?
C01Y H01Y 0.9500 . ?
C01Y C023 1.400(8) . ?
C01Z C026 1.381(9) . ?
C01Z C02A 1.493(9) . ?
C020 H02A 0.9800 . ?
C020 H02B 0.9800 . ?
C020 H02C 0.9800 . ?
C022 H02D 0.9800 . ?
C022 H02E 0.9800 . ?
C022 H02F 0.9800 . ?
C023 C029 1.556(9) . ?
C025 H02G 0.9800 . ?
C025 H02H 0.9800 . ?
C025 H02I 0.9800 . ?
C026 H026 0.9500 . ?
C026 C028 1.377(10) . ?
C027 H027 0.9500 . ?
C027 C028 1.367(11) . ?
C028 H028 0.9500 . ?
C029 H029 1.0000 . ?
C029 C02C 1.556(12) . ?
C029 C02E 1.503(12) . ?
C02A H02V 0.9800 . ?
C02A H02W 0.9800 . ?
C02A H02X 0.9800 . ?
C02B H02J 0.9800 . ?
C02B H02K 0.9800 . ?
C02B H02L 0.9800 . ?
C02C H02M 0.9800 . ?
C02C H02N 0.9800 . ?
C02C H02O 0.9800 . ?
C02D H02P 0.9800 . ?
C02D H02Q 0.9800 . ?
C02D H02R 0.9800 . ?
C02E H02S 0.9800 . ?
C02E H02T 0.9800 . ?
C02E H02U 0.9800 . ?
C10 H10 0.9500 . ?
C10 C7 1.421(12) . ?
C10 C11 1.416(12) . ?
C7 H7 0.9500 . ?
C7 C12 1.410(11) . ?
C12 H12 0.9500 . ?
C12 C8 1.420(11) . ?
C8 H8 0.9500 . ?
C8 C9 1.428(12) . ?
C9 H9 0.9500 . ?
C9 C11 1.414(11) . ?
C11 H11 0.9500 . ?
C3 H3 0.9500 . ?
C3 C4 1.401(11) . ?
C3 C2 1.399(12) . ?
C4 H4 0.9500 . ?
C4 C5 1.403(11) . ?
C5 H5 0.9500 . ?
C5 C6 1.424(11) . ?
C6 H6 0.9500 . ?
C6 C1 1.399(12) . ?
C1 H1 0.9500 . ?
C1 C2 1.402(11) . ?
C2 H2 0.9500 . ?

loop_
_geom_torsion_atom_site_label_1
_geom_torsion_atom_site_label_2
_geom_torsion_atom_site_label_3
_geom_torsion_atom_site_label_4
_geom_torsion
_geom_torsion_site_symmetry_1
_geom_torsion_site_symmetry_2
_geom_torsion_site_symmetry_3
_geom_torsion_site_symmetry_4
_geom_torsion_publ_flag
Sn01 O00B C01H O00E 155.3(4) . . . . ?
Sn01 O00B C01H C016 -29.0(8) . . . . ?
Sn01 N00F C00R C00Y -2.0(6) . . . . ?
Sn01 N00F C00R C01K 179.0(3) . . . . ?
Sn01 N00F C00X C00W -99.0(4) . . . . ?
Sn01 N00F C00X C010 76.7(4) . . . . ?
Sn01 N00I C00T C00Y 5.7(6) . . . . ?
Sn01 N00I C00T C01A -176.4(3) . . . . ?
Sn01 N00I C012 C00U 88.3(4) . . . . ?
Sn01 N00I C012 C023 -85.4(5) . . . . ?
P002 C011 C018 C016 2.6(3) . . . . ?
P002 C011 C018 C01I -114.8(3) . . . . ?
P002 C016 C018 C011 -2.2(3) . . . . ?
P002 C016 C018 C01I 114.1(3) . . . . ?
P002 C016 C01H O00B -104.1(4) . . . . ?
P002 C016 C01H O00E 71.9(4) . . . . ?
F003 C00S C01N F00G 0.3(6) . . . . ?
F003 C00S C01N C021 -179.5(4) . . . . ?
F004 C014 C01B F00C -1.0(7) . . . . ?
F004 C014 C01B C01L -178.8(4) . . . . ?
F005 C013 C015 B01R -5.6(6) . . . . ?
F005 C013 C015 C01S -178.5(4) . . . . ?
F005 C013 C01Q F00D 0.3(6) . . . . ?
F005 C013 C01Q C01U 179.2(4) . . . . ?
O006 C011 C018 C016 -178.8(4) . . . . ?
O006 C011 C018 C01I 63.9(5) . . . . ?
F007 C01E C01V F00J 2.7(7) . . . . ?
F007 C01E C01V C021 -175.9(5) . . . . ?
F008 C01S C024 F00K 2.7(6) . . . . ?
F008 C01S C024 C01U -177.5(4) . . . . ?
F00A C01C C01F F009 -0.3(6) . . . . ?
F00A C01C C01F C00Z -179.6(4) . . . . ?
F00A C01C C01L F00H -1.3(7) . . . . ?
F00A C01C C01L C01B 178.1(4) . . . . ?
F00C C01B C01L F00H 4.0(7) . . . . ?
F00C C01B C01L C01C -175.4(4) . . . . ?
F00D C01Q C01U F00N -1.2(7) . . . . ?
F00D C01Q C01U C024 178.8(4) . . . . ?
N00F C00R C00Y C00T -10.8(7) . . . . ?
N00F C00X C010 C019 -176.8(4) . . . . ?
N00F C00X C010 C01G 4.8(6) . . . . ?
F00G C01N C021 F00M -0.2(8) . . . . ?
F00G C01N C021 C01V 178.8(5) . . . . ?
N00I C00T C00Y C00R 8.8(7) . . . . ?
N00I C012 C023 C01Y 171.9(5) . . . . ?
N00I C012 C023 C029 -10.0(8) . . . . ?
F00J C01V C021 F00M 0.3(8) . . . . ?
F00J C01V C021 C01N -178.7(5) . . . . ?
F00N C01U C024 F00K -0.5(7) . . . . ?
F00N C01U C024 C01S 179.7(4) . . . . ?
C00P C00S C01N F00G -178.5(4) . . . . ?
C00P C00S C01N C021 1.7(7) . . . . ?
C00P C01E C01V F00J -179.9(4) . . . . ?
C00P C01E C01V C021 1.4(8) . . . . ?
C00Q C00V C019 C010 0.2(7) . . . . ?
C00Q C00W C00X N00F 176.6(4) . . . . ?
C00Q C00W C00X C010 1.1(6) . . . . ?
C00Q C00W C01J C01O -63.7(5) . . . . ?
C00Q C00W C01J C01W 59.6(6) . . . . ?
C00R N00F C00X C00W 85.6(5) . . . . ?
C00R N00F C00X C010 -98.7(4) . . . . ?
C00S C00P C01E F007 176.0(4) . . . . ?
C00S C00P C01E C01V -1.2(6) . . . . ?
C00S C00P B01R O006 -54.8(5) . . . . ?
C00S C00P B01R C00Z 60.6(5) . . . . ?
C00S C00P B01R C015 -178.3(3) . . . . ?
C00S C01N C021 F00M 179.6(5) . . . . ?
C00S C01N C021 C01V -1.4(8) . . . . ?
C00T N00I C012 C00U -96.3(5) . . . . ?
C00T N00I C012 C023 90.0(5) . . . . ?
C00U C012 C023 C01Y -1.8(8) . . . . ?
C00U C012 C023 C029 176.4(6) . . . . ?
C00V C00Q C00W C00X -0.4(7) . . . . ?
C00V C00Q C00W C01J 178.0(4) . . . . ?
C00W C00Q C00V C019 -0.2(7) . . . . ?
C00W C00X C010 C019 -1.1(6) . . . . ?
C00W C00X C010 C01G -179.5(4) . . . . ?
C00X N00F C00R C00Y 172.6(4) . . . . ?
C00X N00F C00R C01K -6.4(6) . . . . ?
C00X C00W C01J C01O 114.7(5) . . . . ?
C00X C00W C01J C01W -122.1(5) . . . . ?
C00X C010 C019 C00V 0.5(6) . . . . ?
C00X C010 C01G C025 -134.5(5) . . . . ?
C00X C010 C01G C02B 103.0(6) . . . . ?
C00Z C014 C01B F00C 176.0(4) . . . . ?
C00Z C014 C01B C01L -1.8(7) . . . . ?
C011 O006 B01R C00P -44.5(5) . . . . ?
C011 O006 B01R C00Z -165.1(3) . . . . ?
C011 O006 B01R C015 82.0(4) . . . . ?
C011 C018 C01I O00L -80.8(5) . . . . ?
C011 C018 C01I O00O 96.1(5) . . . . ?
C012 N00I C00T C00Y -168.9(4) . . . . ?
C012 N00I C00T C01A 9.0(5) . . . . ?
C012 C00U C017 C01D 117.4(5) . . . . ?
C012 C00U C017 C022 -118.4(5) . . . . ?
C012 C00U C01P C01M -0.2(7) . . . . ?
C012 C023 C029 C02C -109.9(7) . . . . ?
C012 C023 C029 C02E 127.3(6) . . . . ?
C013 C015 B01R O006 4.1(6) . . . . ?
C013 C015 B01R C00P 125.9(4) . . . . ?
C013 C015 B01R C00Z -108.8(4) . . . . ?
C013 C015 C01S F008 177.2(4) . . . . ?
C013 C015 C01S C024 -1.4(6) . . . . ?
C013 C01Q C01U F00N 179.9(4) . . . . ?
C013 C01Q C01U C024 -0.1(7) . . . . ?
C014 C00Z C01F F009 -178.8(4) . . . . ?
C014 C00Z C01F C01C 0.6(6) . . . . ?
C014 C00Z B01R O006 -46.3(5) . . . . ?
C014 C00Z B01R C00P -162.8(4) . . . . ?
C014 C00Z B01R C015 70.3(5) . . . . ?
C014 C01B C01L F00H -178.2(4) . . . . ?
C014 C01B C01L C01C 2.4(7) . . . . ?
C015 C013 C01Q F00D -179.2(4) . . . . ?
C015 C013 C01Q C01U -0.3(7) . . . . ?
C015 C01S C024 F00K -178.6(4) . . . . ?
C015 C01S C024 C01U 1.2(7) . . . . ?
C016 P002 C011 O006 179.6(5) . . . . ?
C016 P002 C011 C018 -2.1(3) . . . . ?
C016 C018 C01I O00L 173.9(4) . . . . ?
C016 C018 C01I O00O -9.2(6) . . . . ?
C017 C00U C012 N00I 9.7(6) . . . . ?
C017 C00U C012 C023 -176.8(5) . . . . ?
C017 C00U C01P C01M 178.9(5) . . . . ?
C018 C016 C01H O00B 155.6(4) . . . . ?
C018 C016 C01H O00E -28.4(5) . . . . ?
C019 C010 C01G C025 47.1(6) . . . . ?
C019 C010 C01G C02B -75.4(6) . . . . ?
C01A C00T C00Y C00R -169.1(4) . . . . ?
C01E C00P C00S F003 -179.2(4) . . . . ?
C01E C00P C00S C01N -0.4(6) . . . . ?
C01E C00P B01R O006 122.0(4) . . . . ?
C01E C00P B01R C00Z -122.6(4) . . . . ?
C01E C00P B01R C015 -1.4(6) . . . . ?
C01E C01V C021 F00M 179.0(5) . . . . ?
C01E C01V C021 C01N 0.0(8) . . . . ?
C01F C00Z C014 F004 177.2(4) . . . . ?
C01F C00Z C014 C01B 0.3(6) . . . . ?
C01F C00Z B01R O006 139.0(4) . . . . ?
C01F C00Z B01R C00P 22.4(6) . . . . ?
C01F C00Z B01R C015 -104.5(4) . . . . ?
C01F C01C C01L F00H 179.0(4) . . . . ?
C01F C01C C01L C01B -1.6(7) . . . . ?
C01G C010 C019 C00V 178.9(4) . . . . ?
C01H C016 C018 C011 109.8(4) . . . . ?
C01H C016 C018 C01I -133.9(4) . . . . ?
C01J C00W C00X N00F -1.7(6) . . . . ?
C01J C00W C00X C010 -177.3(4) . . . . ?
C01K C00R C00Y C00T 168.3(4) . . . . ?
C01L C01C C01F F009 179.4(4) . . . . ?
C01L C01C C01F C00Z 0.1(7) . . . . ?
C01M C01Y C023 C012 -0.8(9) . . . . ?
C01M C01Y C023 C029 -179.0(6) . . . . ?
C01P C00U C012 N00I -171.3(4) . . . . ?
C01P C00U C012 C023 2.3(7) . . . . ?
C01P C00U C017 C01D -61.7(6) . . . . ?
C01P C00U C017 C022 62.5(5) . . . . ?
C01P C01M C01Y C023 2.8(10) . . . . ?
C01Q C013 C015 B01R 173.9(4) . . . . ?
C01Q C013 C015 C01S 1.0(6) . . . . ?
C01Q C01U C024 F00K 179.5(4) . . . . ?
C01Q C01U C024 C01S -0.3(7) . . . . ?
B01R O006 C011 P002 1.5(6) . . . . ?
B01R O006 C011 C018 -176.5(3) . . . . ?
B01R C00P C00S F003 -1.9(5) . . . . ?
B01R C00P C00S C01N 176.9(4) . . . . ?
B01R C00P C01E F007 -1.0(7) . . . . ?
B01R C00P C01E C01V -178.1(4) . . . . ?
B01R C00Z C014 F004 1.8(6) . . . . ?
B01R C00Z C014 C01B -175.1(4) . . . . ?
B01R C00Z C01F F009 -3.7(6) . . . . ?
B01R C00Z C01F C01C 175.6(4) . . . . ?
B01R C015 C01S F008 3.8(6) . . . . ?
B01R C015 C01S C024 -174.9(4) . . . . ?
C01S C015 B01R O006 176.6(4) . . . . ?
C01S C015 B01R C00P -61.7(5) . . . . ?
C01S C015 B01R C00Z 63.7(5) . . . . ?
C01T C01X C027 C028 -0.4(9) . . . . ?
C01T C01Z C026 C028 0.3(9) . . . . ?
C01X C01T C01Z C026 -0.6(8) . . . . ?
C01X C01T C01Z C02A 179.3(5) . . . . ?
C01X C027 C028 C026 0.1(10) . . . . ?
C01Y C01M C01P C00U -2.3(8) . . . . ?
C01Y C023 C029 C02C 68.2(9) . . . . ?
C01Y C023 C029 C02E -54.5(9) . . . . ?
C01Z C01T C01X C027 0.6(8) . . . . ?
C01Z C026 C028 C027 -0.1(10) . . . . ?
C020 O00E C01H O00B 3.8(6) . . . . ?
C020 O00E C01H C016 -172.4(4) . . . . ?
C02A C01Z C026 C028 -179.5(6) . . . . ?
C02D O00L C01I O00O -4.8(7) . . . . ?
C02D O00L C01I C018 172.1(4) . . . . ?
C10 C7 C12 C8 1.0(16) . . . . ?
C7 C10 C11 C9 -2(4) . . . . ?
C7 C12 C8 C9 -2(3) . . . . ?
C12 C8 C9 C11 0(4) . . . . ?
C8 C9 C11 C10 2(5) . . . . ?
C11 C10 C7 C12 0.9(18) . . . . ?
C3 C4 C5 C6 2.5(18) . . . . ?
C4 C3 C2 C1 4(4) . . . . ?
C4 C5 C6 C1 -4(3) . . . . ?
C5 C6 C1 C2 5(4) . . . . ?
C6 C1 C2 C3 -6(5) . . . . ?
C2 C3 C4 C5 -3(2) . . . . ?
